data_4112431
loop_
_publ_author_name
'Serhiy Demeshko'
'Sebastian Dechert'
'Franc Meyer'

_publ_contact_author_address
; Institut f\"ur Anorganische Chemie
  Georg August Universit\"at G\"ottingen
  Tammannstra\&se 4
  D-37077 G\"ottingen
  Germany
;
_publ_contact_author_email franc.meyer@chemie.uni-goettingen.de
_publ_contact_author_fax 49(551)393063
_publ_contact_author_name 'Prof. Dr. Franc Meyer'
_publ_contact_author_phone 49(551)393012
_publ_section_title
;
 Anion-\p Interactions in a Carousel Copper(II)-Triazine Complex
;
_journal_name_full 'Journal of the American Chemical Society'
_journal_page_first 4508
_journal_page_last 4509
_journal_paper_doi 10.1021/ja049458h
_journal_volume 126
_journal_year 2004
_chemical_formula_moiety 'C66 H48 Cl3 Cu3 N24 3+,Cu Cl4 2-,Cl -,5(C H2 Cl2), C H4 O'
_chemical_formula_sum 'C72 H62 Cl18 Cu4 N24 O'
_chemical_formula_weight 2171.72
_chemical_name_systematic
;
 ?
;
_space_group_IT_number 19
_symmetry_cell_setting orthorhombic
_symmetry_space_group_name_Hall 'P 2ac 2ab'
_symmetry_space_group_name_H-M 'P 21 21 21'
_atom_sites_solution_hydrogens geom
_atom_sites_solution_primary direct
_atom_sites_solution_secondary difmap
_audit_creation_method SHELXL-97
_cell_angle_alpha 90.00
_cell_angle_beta 90.00
_cell_angle_gamma 90.00
_cell_formula_units_Z 4
_cell_length_a 15.7269(2)
_cell_length_b 15.7630(2)
_cell_length_c 38.0222(5)
_cell_measurement_reflns_used 8830
_cell_measurement_temperature 133(2)
_cell_measurement_theta_max 27.43
_cell_measurement_theta_min 2.44
_cell_volume 9425.8(2)
_computing_cell_refinement 'Bruker AXS SAINT (V.5.00, Bruker, 1997)'
_computing_data_collection 'Siemens SMART (V.5.050, Siemens 1998)'
_computing_data_reduction 'Bruker AXS SAINT (V.5.00, Bruker, 1997)'
_computing_molecular_graphics 'DIAMOND (Brandenburg, 2001)'
_computing_publication_material 'SHELXL-97 (Sheldrick, 1997)'
_computing_structure_refinement 'SHELXL-97 (Sheldrick, 1997)'
_computing_structure_solution 'SHELXS-97 (Sheldrick, 1990)'
_diffrn_ambient_temperature 133(2)
_diffrn_measured_fraction_theta_full 0.997
_diffrn_measured_fraction_theta_max 0.997
_diffrn_measurement_device_type 'QUATERMAS CCD'
_diffrn_measurement_method '\f and \w'
_diffrn_radiation_monochromator graphite
_diffrn_radiation_source 'fine-focus sealed tube'
_diffrn_radiation_type MoK\a
_diffrn_radiation_wavelength 0.71073
_diffrn_reflns_av_R_equivalents 0.0730
_diffrn_reflns_av_sigmaI/netI 0.0445
_diffrn_reflns_limit_h_max 20
_diffrn_reflns_limit_h_min -18
_diffrn_reflns_limit_k_max 19
_diffrn_reflns_limit_k_min -20
_diffrn_reflns_limit_l_max 49
_diffrn_reflns_limit_l_min -49
_diffrn_reflns_number 144364
_diffrn_reflns_theta_full 27.50
_diffrn_reflns_theta_max 27.50
_diffrn_reflns_theta_min 1.68
_diffrn_standards_decay_% none
_diffrn_standards_number 0
_exptl_absorpt_coefficient_mu 1.455
_exptl_absorpt_correction_T_max 0.6224
_exptl_absorpt_correction_T_min 0.5183
_exptl_absorpt_correction_type multi-scan
_exptl_absorpt_process_details 'SADABS (Sheldrick, 2002)'
_exptl_crystal_colour 'dark green'
_exptl_crystal_density_diffrn 1.530
_exptl_crystal_description 'irregular shape'
_exptl_crystal_F_000 4368
_exptl_crystal_size_max 0.52
_exptl_crystal_size_mid 0.43
_exptl_crystal_size_min 0.36
_refine_diff_density_max 1.077
_refine_diff_density_min -0.916
_refine_diff_density_rms 0.101
_refine_ls_abs_structure_details 'Flack H D (1983), Acta Cryst. A39, 876-881'
_refine_ls_abs_structure_Flack 0.042(9)
_refine_ls_extinction_method none
_refine_ls_goodness_of_fit_ref 1.081
_refine_ls_hydrogen_treatment mixed
_refine_ls_matrix_type full
_refine_ls_number_parameters 1074
_refine_ls_number_reflns 21598
_refine_ls_number_restraints 0
_refine_ls_restrained_S_all 1.081
_refine_ls_R_factor_all 0.0566
_refine_ls_R_factor_gt 0.0509
_refine_ls_shift/su_max 0.001
_refine_ls_shift/su_mean 0.000
_refine_ls_structure_factor_coef Fsqd
_refine_ls_weighting_details 'calc w=1/[\s^2^(Fo^2^)+(0.0618P)^2^+14.2575P] where P=(Fo^2^+2Fc^2^)/3'
_refine_ls_weighting_scheme calc
_refine_ls_wR_factor_gt 0.1241
_refine_ls_wR_factor_ref 0.1267
_reflns_number_gt 19652
_reflns_number_total 21598
_reflns_threshold_expression >2\s(I)
_cod_data_source_file ja049458hsi20040220_112836.cif
_cod_data_source_block 2
_cod_database_code 4112431

loop_
_symmetry_equiv_pos_as_xyz
'x, y, z'
'-x+1/2, -y, z+1/2'
'-x, y+1/2, -z+1/2'
'x+1/2, -y+1/2, -z'

loop_
_atom_site_label
_atom_site_type_symbol
_atom_site_fract_x
_atom_site_fract_y
_atom_site_fract_z
_atom_site_U_iso_or_equiv
_atom_site_adp_type
_atom_site_occupancy
_atom_site_symmetry_multiplicity
_atom_site_calc_flag
_atom_site_refinement_flags
Cu1 Cu 0.59893(3) 0.40055(3) 0.512340(13) 0.01882(10) Uani 1 1 d .
Cu2 Cu 0.85519(3) 0.34073(4) 0.705023(12) 0.02015(11) Uani 1 1 d .
Cu3 Cu 0.61003(3) 0.79106(4) 0.658369(15) 0.02475(12) Uani 1 1 d .
Cu4 Cu 1.05263(3) 0.56156(4) 0.537083(14) 0.02412(12) Uani 1 1 d .
Cl1 Cl 0.55093(7) 0.35813(8) 0.45487(3) 0.0296(2) Uani 1 1 d .
Cl2 Cl 0.94057(8) 0.26384(8) 0.74578(3) 0.0340(3) Uani 1 1 d .
Cl3 Cl 0.57355(8) 0.93322(8) 0.67506(4) 0.0436(3) Uani 1 1 d .
Cl4 Cl 1.11667(7) 0.43526(8) 0.53263(3) 0.0330(2) Uani 1 1 d .
Cl5 Cl 0.95926(8) 0.62351(9) 0.57431(3) 0.0387(3) Uani 1 1 d .
Cl6 Cl 1.16509(7) 0.64033(8) 0.55315(3) 0.0317(2) Uani 1 1 d .
Cl7 Cl 0.96714(7) 0.54905(8) 0.48998(3) 0.0309(2) Uani 1 1 d .
Cl8 Cl 0.41708(9) 0.40188(12) 0.67993(4) 0.0557(4) Uani 1 1 d .
Cl9 Cl 0.53951(9) 0.66685(9) 0.55295(3) 0.0427(3) Uani 1 1 d .
Cl10 Cl 0.42219(13) 0.69787(12) 0.49557(6) 0.0764(6) Uani 1 1 d .
Cl11 Cl 0.77012(10) 0.24940(9) 0.59599(3) 0.0405(3) Uani 1 1 d .
Cl12 Cl 0.75656(11) 0.09450(12) 0.55597(6) 0.0645(5) Uani 1 1 d .
Cl13 Cl 0.76869(11) 0.61773(11) 0.73616(5) 0.0570(4) Uani 1 1 d .
Cl14 Cl 0.85015(12) 0.60833(13) 0.80500(5) 0.0631(4) Uani 1 1 d .
Cl15 Cl 0.13039(11) 0.38294(12) 0.69040(5) 0.0610(4) Uani 1 1 d .
Cl16 Cl 0.17816(14) 0.50151(17) 0.63487(6) 0.0821(6) Uani 1 1 d .
Cl17 Cl 0.81942(13) 0.47079(16) 0.43366(5) 0.0736(6) Uani 1 1 d .
Cl18 Cl 0.69560(15) 0.5323(2) 0.38320(5) 0.0884(7) Uani 1 1 d .
N1 N 0.6121(2) 0.3851(2) 0.63454(9) 0.0192(7) Uani 1 1 d .
N2 N 0.6125(2) 0.4969(2) 0.67689(9) 0.0195(7) Uani 1 1 d .
N3 N 0.5427(2) 0.5140(2) 0.62163(9) 0.0202(7) Uani 1 1 d .
N4 N 0.8150(2) 0.4658(2) 0.59530(8) 0.0183(7) Uani 1 1 d .
N5 N 0.8138(2) 0.5805(2) 0.63691(8) 0.0173(7) Uani 1 1 d .
N6 N 0.7444(2) 0.5959(2) 0.58174(8) 0.0168(7) Uani 1 1 d .
N10 N 0.5370(2) 0.4023(2) 0.58286(9) 0.0202(7) Uani 1 1 d .
N11 N 0.5709(2) 0.2974(2) 0.54280(9) 0.0195(7) Uani 1 1 d .
N12 N 0.4845(2) 0.4463(2) 0.52913(9) 0.0217(7) Uani 1 1 d .
N20 N 0.6764(2) 0.3683(2) 0.68890(9) 0.0221(7) Uani 1 1 d .
N21 N 0.7623(2) 0.3809(3) 0.73843(10) 0.0282(8) Uani 1 1 d .
N22 N 0.7694(2) 0.2527(3) 0.68868(9) 0.0237(7) Uani 1 1 d .
N30 N 0.5399(2) 0.6197(2) 0.66397(9) 0.0237(8) Uani 1 1 d .
N31 N 0.4981(2) 0.7490(3) 0.63846(11) 0.0278(8) Uani 1 1 d .
N32 N 0.5758(2) 0.7283(3) 0.70271(10) 0.0292(9) Uani 1 1 d .
N40 N 0.7492(2) 0.4863(2) 0.54131(8) 0.0161(7) Uani 1 1 d .
N41 N 0.7222(2) 0.3624(2) 0.51016(9) 0.0219(7) Uani 1 1 d .
N42 N 0.6437(2) 0.5171(2) 0.49978(9) 0.0212(7) Uani 1 1 d .
N50 N 0.8867(2) 0.4565(2) 0.64857(8) 0.0164(6) Uani 1 1 d .
N51 N 0.9176(2) 0.4526(2) 0.70827(9) 0.0213(7) Uani 1 1 d .
N52 N 0.9262(2) 0.3195(2) 0.66117(9) 0.0190(7) Uani 1 1 d .
N60 N 0.7485(2) 0.7062(2) 0.62236(8) 0.0174(7) Uani 1 1 d .
N61 N 0.6541(2) 0.8153(2) 0.60902(10) 0.0242(8) Uani 1 1 d .
N62 N 0.7337(2) 0.7903(3) 0.67233(10) 0.0250(8) Uani 1 1 d .
C1 C 0.5645(2) 0.4351(3) 0.61469(10) 0.0180(8) Uani 1 1 d .
C2 C 0.6321(2) 0.4182(3) 0.66541(10) 0.0195(8) Uani 1 1 d .
C3 C 0.5660(2) 0.5399(3) 0.65393(11) 0.0190(8) Uani 1 1 d .
C4 C 0.7708(2) 0.5183(3) 0.57437(10) 0.0160(7) Uani 1 1 d .
C5 C 0.8363(2) 0.5035(3) 0.62576(10) 0.0154(7) Uani 1 1 d .
C6 C 0.7699(2) 0.6234(3) 0.61307(10) 0.0159(7) Uani 1 1 d .
C10 C 0.5424(3) 0.3137(3) 0.57526(11) 0.0212(8) Uani 1 1 d .
C11 C 0.5108(3) 0.2524(3) 0.59779(13) 0.0281(9) Uani 1 1 d .
H11 H 0.4903 0.2664 0.6200 0.080 Uiso 1 1 calc R
C12 C 0.5108(3) 0.1682(3) 0.58576(14) 0.0339(11) Uani 1 1 d .
H12 H 0.4905 0.1248 0.6000 0.080 Uiso 1 1 calc R
C13 C 0.5416(3) 0.1507(3) 0.55215(13) 0.0338(11) Uani 1 1 d .
H13 H 0.5425 0.0953 0.5437 0.080 Uiso 1 1 calc R
C14 C 0.5705(3) 0.2159(3) 0.53177(13) 0.0282(10) Uani 1 1 d .
H14 H 0.5907 0.2038 0.5093 0.080 Uiso 1 1 calc R
C15 C 0.4695(3) 0.4415(3) 0.56333(11) 0.0210(8) Uani 1 1 d .
C16 C 0.3928(3) 0.4606(3) 0.57889(12) 0.0259(9) Uani 1 1 d .
H16 H 0.3853 0.4555 0.6031 0.080 Uiso 1 1 calc R
C17 C 0.3273(3) 0.4877(3) 0.55735(14) 0.0315(10) Uani 1 1 d .
H17 H 0.2742 0.5007 0.5666 0.080 Uiso 1 1 calc R
C18 C 0.3428(3) 0.4948(3) 0.52155(13) 0.0304(10) Uani 1 1 d .
H18 H 0.3004 0.5145 0.5066 0.080 Uiso 1 1 calc R
C19 C 0.4198(3) 0.4732(3) 0.50852(13) 0.0287(10) Uani 1 1 d .
H19 H 0.4287 0.4769 0.4844 0.080 Uiso 1 1 calc R
C20 C 0.6848(3) 0.3890(3) 0.72522(11) 0.0258(9) Uani 1 1 d .
C21 C 0.6131(3) 0.4067(4) 0.74541(12) 0.0343(11) Uani 1 1 d .
H21 H 0.5592 0.4109 0.7356 0.080 Uiso 1 1 calc R
C22 C 0.6275(4) 0.4179(6) 0.78154(15) 0.063(2) Uani 1 1 d .
H22 H 0.5818 0.4296 0.7963 0.080 Uiso 1 1 calc R
C23 C 0.7065(4) 0.4119(6) 0.79532(14) 0.0591(19) Uani 1 1 d .
H23 H 0.7153 0.4206 0.8192 0.080 Uiso 1 1 calc R
C24 C 0.7738(3) 0.3927(5) 0.77339(13) 0.0450(15) Uani 1 1 d .
H24 H 0.8281 0.3878 0.7828 0.080 Uiso 1 1 calc R
C25 C 0.6898(3) 0.2801(3) 0.68182(11) 0.0231(9) Uani 1 1 d .
C26 C 0.6252(3) 0.2257(3) 0.67188(12) 0.0286(10) Uani 1 1 d .
H26 H 0.5704 0.2459 0.6682 0.080 Uiso 1 1 calc R
C27 C 0.6437(3) 0.1419(3) 0.66761(13) 0.0338(11) Uani 1 1 d .
H27 H 0.6020 0.1045 0.6598 0.080 Uiso 1 1 calc R
C28 C 0.7242(4) 0.1131(3) 0.67485(15) 0.0374(12) Uani 1 1 d .
H28 H 0.7373 0.0559 0.6724 0.080 Uiso 1 1 calc R
C29 C 0.7851(3) 0.1696(3) 0.68577(13) 0.0317(10) Uani 1 1 d .
H29 H 0.8390 0.1495 0.6913 0.080 Uiso 1 1 calc R
C30 C 0.4786(3) 0.6673(3) 0.64364(12) 0.0258(9) Uani 1 1 d .
C31 C 0.4027(3) 0.6319(3) 0.63251(14) 0.0348(11) Uani 1 1 d .
H31 H 0.3896 0.5756 0.6375 0.080 Uiso 1 1 calc R
C32 C 0.3469(3) 0.6821(4) 0.61374(17) 0.0454(14) Uani 1 1 d .
H32 H 0.2971 0.6595 0.6045 0.080 Uiso 1 1 calc R
C33 C 0.3663(3) 0.7660(4) 0.60903(16) 0.0432(13) Uani 1 1 d .
H33 H 0.3286 0.8013 0.5972 0.080 Uiso 1 1 calc R
C34 C 0.4422(3) 0.7984(4) 0.62192(15) 0.0377(12) Uani 1 1 d .
H34 H 0.4543 0.8557 0.6189 0.080 Uiso 1 1 calc R
C35 C 0.5477(3) 0.6492(3) 0.69938(12) 0.0261(9) Uani 1 1 d .
C36 C 0.5208(4) 0.6014(4) 0.72765(14) 0.0389(12) Uani 1 1 d .
H36 H 0.5007 0.5465 0.7242 0.080 Uiso 1 1 calc R
C37 C 0.5237(4) 0.6341(4) 0.76028(16) 0.0487(15) Uani 1 1 d .
H37 H 0.5054 0.6028 0.7796 0.080 Uiso 1 1 calc R
C38 C 0.5552(4) 0.7170(4) 0.76447(14) 0.0457(14) Uani 1 1 d .
H38 H 0.5596 0.7410 0.7867 0.080 Uiso 1 1 calc R
C39 C 0.5789(3) 0.7614(4) 0.73543(14) 0.0393(12) Uani 1 1 d .
H39 H 0.5981 0.8168 0.7382 0.080 Uiso 1 1 calc R
C40 C 0.7797(3) 0.4074(3) 0.52774(10) 0.0201(8) Uani 1 1 d .
C41 C 0.8640(3) 0.3830(3) 0.53071(10) 0.0215(8) Uani 1 1 d .
H41 H 0.9035 0.4164 0.5426 0.080 Uiso 1 1 calc R
C42 C 0.8865(3) 0.3079(3) 0.51551(11) 0.0261(9) Uani 1 1 d .
H42 H 0.9418 0.2879 0.5181 0.080 Uiso 1 1 calc R
C43 C 0.8288(3) 0.2615(3) 0.49644(13) 0.0322(11) Uani 1 1 d .
H43 H 0.8448 0.2111 0.4855 0.080 Uiso 1 1 calc R
C44 C 0.7464(3) 0.2914(3) 0.49384(13) 0.0305(10) Uani 1 1 d .
H44 H 0.7070 0.2614 0.4805 0.080 Uiso 1 1 calc R
C45 C 0.7158(2) 0.5430(3) 0.51513(10) 0.0184(8) Uani 1 1 d .
C46 C 0.7585(3) 0.6150(3) 0.50505(11) 0.0217(8) Uani 1 1 d .
H46 H 0.8098 0.6301 0.5155 0.080 Uiso 1 1 calc R
C47 C 0.7233(3) 0.6636(3) 0.47936(11) 0.0273(9) Uani 1 1 d .
H47 H 0.7498 0.7137 0.4725 0.080 Uiso 1 1 calc R
C48 C 0.6478(3) 0.6387(3) 0.46315(12) 0.0334(11) Uani 1 1 d .
H48 H 0.6231 0.6716 0.4456 0.080 Uiso 1 1 calc R
C49 C 0.6112(3) 0.5647(3) 0.47388(11) 0.0288(10) Uani 1 1 d .
H49 H 0.5617 0.5465 0.4628 0.080 Uiso 1 1 calc R
C50 C 0.9262(2) 0.4952(3) 0.67838(11) 0.0190(8) Uani 1 1 d .
C51 C 0.9774(3) 0.5665(3) 0.67503(11) 0.0229(8) Uani 1 1 d .
H51 H 0.9833 0.5937 0.6535 0.080 Uiso 1 1 calc R
C52 C 1.0186(3) 0.5958(3) 0.70408(12) 0.0293(9) Uani 1 1 d .
H52 H 1.0527 0.6439 0.7028 0.080 Uiso 1 1 calc R
C53 C 1.0089(3) 0.5522(3) 0.73617(12) 0.0321(11) Uani 1 1 d .
H53 H 1.0355 0.5717 0.7565 0.080 Uiso 1 1 calc R
C54 C 0.9599(3) 0.4813(3) 0.73687(11) 0.0281(10) Uani 1 1 d .
H54 H 0.9554 0.4512 0.7578 0.080 Uiso 1 1 calc R
C55 C 0.9303(2) 0.3814(3) 0.63759(10) 0.0166(8) Uani 1 1 d .
C56 C 0.9803(3) 0.3794(3) 0.60803(10) 0.0206(8) Uani 1 1 d .
H56 H 0.9834 0.4255 0.5928 0.080 Uiso 1 1 calc R
C57 C 1.0268(3) 0.3043(3) 0.60172(11) 0.0252(9) Uani 1 1 d .
H57 H 1.0607 0.2994 0.5818 0.080 Uiso 1 1 calc R
C58 C 1.0215(3) 0.2393(3) 0.62504(12) 0.0272(9) Uani 1 1 d .
H58 H 1.0500 0.1886 0.6208 0.080 Uiso 1 1 calc R
C59 C 0.9733(3) 0.2494(3) 0.65532(11) 0.0254(9) Uani 1 1 d .
H59 H 0.9735 0.2065 0.6721 0.080 Uiso 1 1 calc R
C60 C 0.7157(3) 0.7650(3) 0.59676(11) 0.0218(8) Uani 1 1 d .
C61 C 0.7522(3) 0.7750(3) 0.56389(11) 0.0229(9) Uani 1 1 d .
H61 H 0.7972 0.7406 0.5568 0.080 Uiso 1 1 calc R
C62 C 0.7205(3) 0.8372(3) 0.54176(13) 0.0309(10) Uani 1 1 d .
H62 H 0.7417 0.8440 0.5191 0.080 Uiso 1 1 calc R
C63 C 0.6558(3) 0.8896(3) 0.55443(13) 0.0321(10) Uani 1 1 d .
H63 H 0.6330 0.9320 0.5403 0.080 Uiso 1 1 calc R
C64 C 0.6264(3) 0.8778(3) 0.58780(14) 0.0330(11) Uani 1 1 d .
H64 H 0.5851 0.9148 0.5963 0.080 Uiso 1 1 calc R
C65 C 0.7868(2) 0.7463(3) 0.65216(10) 0.0190(8) Uani 1 1 d .
C66 C 0.8744(3) 0.7474(3) 0.65658(12) 0.0259(9) Uani 1 1 d .
H66 H 0.9100 0.7186 0.6411 0.080 Uiso 1 1 calc R
C67 C 0.9073(3) 0.7929(3) 0.68475(12) 0.0312(10) Uani 1 1 d .
H67 H 0.9656 0.7945 0.6889 0.080 Uiso 1 1 calc R
C68 C 0.8506(3) 0.8363(4) 0.70686(12) 0.0340(11) Uani 1 1 d .
H68 H 0.8707 0.8657 0.7264 0.080 Uiso 1 1 calc R
C69 C 0.7670(3) 0.8351(3) 0.69958(13) 0.0332(11) Uani 1 1 d .
H69 H 0.7304 0.8663 0.7138 0.080 Uiso 1 1 calc R
C70 C 0.5034(4) 0.7407(4) 0.52135(16) 0.0416(13) Uani 1 1 d .
H70A H 0.4826 0.7911 0.5332 0.080 Uiso 1 1 calc R
H70B H 0.5504 0.7573 0.5063 0.080 Uiso 1 1 calc R
C71 C 0.8226(3) 0.1561(4) 0.58328(14) 0.0374(11) Uani 1 1 d .
H71A H 0.8379 0.1237 0.6040 0.080 Uiso 1 1 calc R
H71B H 0.8744 0.1704 0.5708 0.080 Uiso 1 1 calc R
C72 C 0.8241(6) 0.6737(5) 0.7689(2) 0.076(2) Uani 1 1 d .
H72A H 0.7894 0.7207 0.7770 0.080 Uiso 1 1 calc R
H72B H 0.8759 0.6969 0.7589 0.080 Uiso 1 1 calc R
C73 C 0.2007(6) 0.4649(7) 0.6779(3) 0.085(3) Uani 1 1 d .
H73A H 0.2588 0.4441 0.6789 0.080 Uiso 1 1 calc R
H73B H 0.1958 0.5117 0.6944 0.080 Uiso 1 1 calc R
C74 C 0.7339(6) 0.4437(7) 0.4076(3) 0.087(3) Uani 1 1 d .
H74A H 0.6885 0.4219 0.4224 0.080 Uiso 1 1 calc R
H74B H 0.7507 0.3991 0.3915 0.080 Uiso 1 1 calc R
O1 O 1.0566(3) 0.7649(4) 0.61964(19) 0.091(2) Uani 1 1 d .
H1 H 1.0561 0.7317 0.6030 0.080 Uiso 1 1 calc R
C78 C 1.1297(5) 0.7539(5) 0.6387(2) 0.066(2) Uani 1 1 d .
H78A H 1.1755 0.7836 0.6274 0.080 Uiso 1 1 calc R
H78B H 1.1431 0.6946 0.6399 0.080 Uiso 1 1 calc R
H78C H 1.1218 0.7759 0.6620 0.080 Uiso 1 1 calc R

loop_
_atom_site_aniso_label
_atom_site_aniso_U_11
_atom_site_aniso_U_22
_atom_site_aniso_U_33
_atom_site_aniso_U_23
_atom_site_aniso_U_13
_atom_site_aniso_U_12
Cu1 0.0175(2) 0.0179(2) 0.0210(2) -0.00427(19) -0.00380(18) 0.00104(19)
Cu2 0.0192(2) 0.0244(3) 0.0169(2) 0.00326(19) 0.00043(18) 0.0011(2)
Cu3 0.0170(2) 0.0207(3) 0.0366(3) -0.0094(2) 0.0044(2) -0.0025(2)
Cu4 0.0205(2) 0.0237(3) 0.0282(3) 0.0002(2) 0.0039(2) -0.0027(2)
Cl1 0.0306(5) 0.0334(6) 0.0248(5) -0.0094(4) -0.0069(4) -0.0027(5)
Cl2 0.0371(6) 0.0362(7) 0.0285(5) 0.0108(5) -0.0089(4) 0.0038(5)
Cl3 0.0353(6) 0.0223(6) 0.0733(9) -0.0148(6) 0.0224(6) -0.0048(5)
Cl4 0.0314(5) 0.0273(6) 0.0403(6) -0.0076(5) -0.0017(5) 0.0005(5)
Cl5 0.0278(5) 0.0485(8) 0.0396(6) -0.0101(5) 0.0139(5) -0.0052(5)
Cl6 0.0253(5) 0.0241(6) 0.0456(6) 0.0023(5) -0.0053(4) -0.0042(4)
Cl7 0.0253(5) 0.0316(6) 0.0358(5) 0.0008(5) 0.0000(4) -0.0018(4)
Cl8 0.0316(6) 0.0684(11) 0.0672(9) 0.0334(8) 0.0019(6) -0.0091(7)
Cl9 0.0504(7) 0.0369(7) 0.0410(6) -0.0062(6) -0.0098(6) 0.0101(6)
Cl10 0.0683(11) 0.0464(10) 0.1145(16) 0.0084(10) -0.0599(11) -0.0003(8)
Cl11 0.0567(8) 0.0325(7) 0.0323(6) -0.0003(5) 0.0021(5) 0.0020(6)
Cl12 0.0555(9) 0.0504(10) 0.0874(12) -0.0307(9) -0.0095(9) 0.0028(8)
Cl13 0.0548(9) 0.0506(10) 0.0655(10) -0.0041(8) -0.0144(7) 0.0081(7)
Cl14 0.0652(10) 0.0686(12) 0.0556(9) -0.0128(8) -0.0104(8) 0.0017(9)
Cl15 0.0553(9) 0.0616(11) 0.0661(10) 0.0102(8) 0.0005(8) 0.0007(8)
Cl16 0.0678(12) 0.0943(16) 0.0843(14) 0.0277(12) 0.0238(10) 0.0055(11)
Cl17 0.0613(11) 0.0929(16) 0.0668(11) -0.0129(10) -0.0037(9) 0.0118(11)
Cl18 0.0808(14) 0.136(2) 0.0489(10) 0.0076(11) 0.0001(9) 0.0151(14)
N1 0.0179(15) 0.0196(18) 0.0201(15) -0.0053(13) -0.0007(12) -0.0026(14)
N2 0.0187(15) 0.0208(18) 0.0191(15) -0.0021(13) 0.0017(13) -0.0012(14)
N3 0.0163(15) 0.0183(18) 0.0259(17) -0.0020(14) 0.0018(13) 0.0016(14)
N4 0.0188(15) 0.0206(19) 0.0156(15) -0.0027(13) 0.0001(12) -0.0016(14)
N5 0.0155(15) 0.0212(19) 0.0152(14) -0.0017(13) 0.0016(11) 0.0003(13)
N6 0.0140(14) 0.0197(18) 0.0166(14) 0.0019(13) -0.0041(11) -0.0004(13)
N10 0.0181(15) 0.0195(18) 0.0231(16) -0.0067(14) -0.0007(13) 0.0015(14)
N11 0.0168(15) 0.0179(18) 0.0240(16) -0.0031(14) -0.0040(12) 0.0057(14)
N12 0.0211(16) 0.0233(19) 0.0208(16) -0.0047(14) -0.0048(13) -0.0002(15)
N20 0.0234(17) 0.0217(19) 0.0212(16) -0.0002(14) 0.0024(13) -0.0014(15)
N21 0.0247(18) 0.038(2) 0.0218(17) 0.0023(16) 0.0026(14) 0.0004(17)
N22 0.0200(16) 0.024(2) 0.0269(17) 0.0033(15) 0.0026(14) -0.0017(15)
N30 0.0226(17) 0.022(2) 0.0263(17) -0.0068(14) 0.0030(14) 0.0010(15)
N31 0.0166(16) 0.023(2) 0.044(2) -0.0078(17) 0.0004(15) 0.0007(15)
N32 0.0241(18) 0.030(2) 0.0338(19) -0.0185(17) 0.0094(15) -0.0054(16)
N40 0.0179(15) 0.0156(18) 0.0148(15) 0.0011(12) -0.0023(12) 0.0001(13)
N41 0.0181(15) 0.0228(19) 0.0249(17) -0.0041(15) -0.0004(13) 0.0029(14)
N42 0.0234(16) 0.0206(19) 0.0196(15) -0.0006(13) -0.0064(13) -0.0005(15)
N50 0.0183(15) 0.0138(17) 0.0170(14) -0.0024(12) -0.0016(12) 0.0019(13)
N51 0.0220(16) 0.0238(19) 0.0182(15) -0.0022(14) -0.0024(13) -0.0010(14)
N52 0.0180(15) 0.0203(19) 0.0188(15) -0.0028(13) -0.0035(12) 0.0048(13)
N60 0.0200(15) 0.0164(17) 0.0159(14) -0.0010(13) -0.0029(12) -0.0003(14)
N61 0.0160(16) 0.0183(19) 0.038(2) -0.0044(15) -0.0044(14) 0.0013(14)
N62 0.0235(17) 0.024(2) 0.0274(18) -0.0036(15) 0.0045(14) -0.0048(16)
C1 0.0167(17) 0.017(2) 0.0198(17) -0.0025(15) 0.0010(14) -0.0063(16)
C2 0.0138(16) 0.023(2) 0.0220(18) -0.0041(16) 0.0047(14) -0.0010(15)
C3 0.0132(16) 0.017(2) 0.0272(19) -0.0017(16) 0.0035(14) -0.0061(15)
C4 0.0143(16) 0.018(2) 0.0154(17) -0.0045(15) -0.0019(13) -0.0039(15)
C5 0.0138(16) 0.0130(19) 0.0193(17) -0.0003(14) 0.0004(13) -0.0053(14)
C6 0.0141(16) 0.015(2) 0.0181(17) -0.0006(14) 0.0000(13) 0.0002(15)
C10 0.0159(17) 0.022(2) 0.0255(19) -0.0046(16) -0.0082(15) -0.0004(16)
C11 0.028(2) 0.021(2) 0.035(2) -0.0022(19) -0.0091(18) -0.0036(19)
C12 0.035(2) 0.027(3) 0.040(3) -0.002(2) -0.011(2) -0.009(2)
C13 0.035(2) 0.027(3) 0.040(3) -0.008(2) -0.008(2) 0.000(2)
C14 0.027(2) 0.018(2) 0.039(2) -0.0087(19) -0.0158(18) -0.0007(18)
C15 0.0217(19) 0.015(2) 0.0266(19) -0.0040(16) -0.0058(15) -0.0019(16)
C16 0.022(2) 0.027(2) 0.029(2) -0.0027(17) -0.0014(17) 0.0005(18)
C17 0.020(2) 0.029(3) 0.045(3) -0.006(2) -0.0003(19) 0.0076(19)
C18 0.023(2) 0.034(3) 0.035(2) 0.004(2) -0.0045(18) 0.004(2)
C19 0.023(2) 0.026(2) 0.037(2) 0.000(2) -0.0088(18) 0.0046(18)
C20 0.024(2) 0.031(3) 0.022(2) 0.0020(18) 0.0006(16) -0.0025(19)
C21 0.023(2) 0.053(3) 0.027(2) 0.006(2) 0.0049(17) 0.006(2)
C22 0.046(3) 0.114(7) 0.031(3) 0.012(3) 0.019(2) 0.026(4)
C23 0.050(3) 0.108(6) 0.019(2) -0.006(3) 0.006(2) 0.007(4)
C24 0.030(2) 0.080(5) 0.024(2) 0.000(3) 0.0004(19) 0.007(3)
C25 0.0224(19) 0.028(2) 0.0195(18) 0.0075(17) 0.0005(15) -0.0008(18)
C26 0.027(2) 0.028(3) 0.032(2) 0.0093(19) 0.0032(17) -0.0054(19)
C27 0.044(3) 0.020(2) 0.037(2) -0.0015(19) 0.000(2) -0.012(2)
C28 0.043(3) 0.020(3) 0.049(3) 0.008(2) 0.003(2) -0.003(2)
C29 0.030(2) 0.026(3) 0.039(3) 0.011(2) 0.0051(19) 0.002(2)
C30 0.0185(19) 0.025(2) 0.033(2) -0.0087(19) 0.0028(16) -0.0029(18)
C31 0.023(2) 0.028(3) 0.054(3) -0.019(2) 0.001(2) -0.005(2)
C32 0.017(2) 0.049(4) 0.071(4) -0.018(3) -0.009(2) 0.001(2)
C33 0.021(2) 0.051(4) 0.058(3) -0.008(3) -0.007(2) 0.005(2)
C34 0.029(2) 0.028(3) 0.057(3) -0.005(2) 0.000(2) 0.005(2)
C35 0.0221(19) 0.020(2) 0.036(2) -0.0138(18) 0.0070(17) -0.0018(17)
C36 0.044(3) 0.032(3) 0.040(3) -0.008(2) 0.011(2) -0.003(2)
C37 0.055(3) 0.048(4) 0.043(3) -0.007(3) 0.025(3) -0.007(3)
C38 0.052(3) 0.050(4) 0.034(3) -0.023(3) 0.014(2) -0.006(3)
C39 0.032(2) 0.039(3) 0.047(3) -0.018(2) 0.008(2) -0.004(2)
C40 0.0229(19) 0.020(2) 0.0170(17) -0.0023(16) -0.0018(14) 0.0025(17)
C41 0.0174(18) 0.029(2) 0.0183(17) -0.0003(16) -0.0005(14) -0.0016(17)
C42 0.0212(19) 0.032(3) 0.0254(19) -0.0005(18) 0.0082(16) 0.0041(18)
C43 0.031(2) 0.032(3) 0.033(2) -0.010(2) 0.0029(18) 0.007(2)
C44 0.033(2) 0.023(2) 0.036(2) -0.008(2) 0.0049(19) -0.004(2)
C45 0.0197(18) 0.017(2) 0.0184(17) -0.0026(15) -0.0016(14) 0.0022(15)
C46 0.0207(18) 0.023(2) 0.0218(19) 0.0002(16) 0.0023(15) 0.0008(16)
C47 0.035(2) 0.022(2) 0.025(2) 0.0021(17) 0.0052(17) 0.0033(19)
C48 0.045(3) 0.027(3) 0.029(2) 0.0083(19) -0.010(2) 0.004(2)
C49 0.033(2) 0.032(3) 0.0214(19) -0.0005(18) -0.0122(17) 0.005(2)
C50 0.0180(17) 0.015(2) 0.0237(19) -0.0009(15) 0.0018(14) 0.0055(15)
C51 0.0215(19) 0.022(2) 0.0252(19) -0.0010(17) 0.0009(15) -0.0013(17)
C52 0.026(2) 0.028(2) 0.034(2) -0.003(2) -0.0038(18) 0.0007(19)
C53 0.039(3) 0.029(3) 0.028(2) -0.006(2) -0.0185(19) 0.003(2)
C54 0.034(2) 0.033(3) 0.0164(18) -0.0040(17) -0.0042(17) 0.003(2)
C55 0.0147(17) 0.017(2) 0.0180(17) -0.0019(14) -0.0039(13) -0.0011(15)
C56 0.0181(18) 0.025(2) 0.0193(18) -0.0006(16) -0.0023(14) 0.0020(16)
C57 0.022(2) 0.028(2) 0.026(2) -0.0011(18) 0.0035(16) 0.0031(18)
C58 0.027(2) 0.024(2) 0.030(2) -0.0068(18) 0.0051(17) 0.0046(18)
C59 0.031(2) 0.019(2) 0.026(2) -0.0026(17) -0.0013(17) 0.0065(18)
C60 0.0183(18) 0.019(2) 0.028(2) -0.0045(17) -0.0027(15) -0.0019(16)
C61 0.028(2) 0.017(2) 0.0239(19) -0.0018(16) -0.0021(16) -0.0018(17)
C62 0.036(2) 0.022(2) 0.035(2) -0.0007(19) -0.0107(19) -0.003(2)
C63 0.028(2) 0.026(3) 0.042(3) 0.003(2) -0.012(2) 0.000(2)
C64 0.022(2) 0.024(3) 0.053(3) 0.000(2) -0.0029(19) -0.0004(18)
C65 0.0181(18) 0.018(2) 0.0211(18) -0.0097(16) -0.0031(14) -0.0030(16)
C66 0.0196(19) 0.024(2) 0.034(2) -0.0045(19) -0.0002(16) -0.0008(17)
C67 0.026(2) 0.032(3) 0.035(2) -0.001(2) -0.0073(18) -0.004(2)
C68 0.035(2) 0.044(3) 0.023(2) -0.010(2) -0.0043(18) -0.010(2)
C69 0.035(2) 0.032(3) 0.032(2) -0.017(2) 0.0077(19) -0.013(2)
C70 0.039(3) 0.031(3) 0.055(3) 0.003(2) -0.009(2) 0.003(2)
C71 0.034(2) 0.035(3) 0.044(3) -0.003(2) -0.005(2) 0.001(2)
C72 0.085(6) 0.061(5) 0.081(5) -0.006(4) -0.027(4) 0.017(4)
C73 0.062(5) 0.087(7) 0.105(7) -0.001(5) 0.007(5) 0.008(5)
C74 0.075(5) 0.096(7) 0.090(6) -0.017(6) 0.020(5) -0.012(5)
O1 0.042(3) 0.096(5) 0.134(5) -0.074(4) 0.029(3) -0.016(3)
C78 0.061(4) 0.054(4) 0.083(5) -0.001(4) 0.023(4) -0.008(4)

loop_
_atom_type_symbol
_atom_type_description
_atom_type_scat_dispersion_real
_atom_type_scat_dispersion_imag
_atom_type_scat_source
C C 0.0033 0.0016 'International Tables Vol C Tables 4.2.6.8 and 6.1.1.4'
H H 0.0000 0.0000 'International Tables Vol C Tables 4.2.6.8 and 6.1.1.4'
N N 0.0061 0.0033 'International Tables Vol C Tables 4.2.6.8 and 6.1.1.4'
O O 0.0106 0.0060 'International Tables Vol C Tables 4.2.6.8 and 6.1.1.4'
Cl Cl 0.1484 0.1585 'International Tables Vol C Tables 4.2.6.8 and 6.1.1.4'
Cu Cu 0.3201 1.2651 'International Tables Vol C Tables 4.2.6.8 and 6.1.1.4'

loop_
_geom_angle_atom_site_label_1
_geom_angle_atom_site_label_2
_geom_angle_atom_site_label_3
_geom_angle
N42 Cu1 N41 85.82(15)
N42 Cu1 N12 93.43(15)
N41 Cu1 N12 163.47(14)
N42 Cu1 N11 158.48(13)
N41 Cu1 N11 89.62(14)
N12 Cu1 N11 85.05(14)
N42 Cu1 Cl1 98.46(10)
N41 Cu1 Cl1 100.38(11)
N12 Cu1 Cl1 96.07(10)
N11 Cu1 Cl1 103.05(10)
N51 Cu2 N22 159.42(15)
N51 Cu2 N52 85.82(14)
N22 Cu2 N52 90.11(14)
N51 Cu2 N21 92.21(16)
N22 Cu2 N21 85.81(16)
N52 Cu2 N21 162.93(14)
N51 Cu2 Cl2 97.51(10)
N22 Cu2 Cl2 103.04(11)
N52 Cu2 Cl2 98.04(10)
N21 Cu2 Cl2 99.02(11)
N62 Cu3 N31 159.00(16)
N62 Cu3 N32 91.96(16)
N31 Cu3 N32 85.42(16)
N62 Cu3 N61 85.17(15)
N31 Cu3 N61 90.73(16)
N32 Cu3 N61 161.47(15)
N62 Cu3 Cl3 99.61(12)
N31 Cu3 Cl3 101.36(12)
N32 Cu3 Cl3 99.91(11)
N61 Cu3 Cl3 98.62(11)
Cl4 Cu4 Cl6 99.09(5)
Cl4 Cu4 Cl7 97.52(5)
Cl6 Cu4 Cl7 137.41(5)
Cl4 Cu4 Cl5 136.38(6)
Cl6 Cu4 Cl5 95.88(5)
Cl7 Cu4 Cl5 98.52(5)
C2 N1 C1 114.0(4)
C3 N2 C2 112.5(3)
C1 N3 C3 113.5(4)
C4 N4 C5 111.5(3)
C6 N5 C5 112.7(3)
C4 N6 C6 113.4(3)
C1 N10 C10 121.6(4)
C1 N10 C15 121.4(3)
C10 N10 C15 111.2(3)
C10 N11 C14 117.8(4)
C10 N11 Cu1 116.2(3)
C14 N11 Cu1 125.5(3)
C15 N12 C19 116.9(4)
C15 N12 Cu1 116.4(3)
C19 N12 Cu1 126.3(3)
C2 N20 C20 123.0(4)
C2 N20 C25 120.4(4)
C20 N20 C25 113.0(4)
C20 N21 C24 118.8(4)
C20 N21 Cu2 117.0(3)
C24 N21 Cu2 124.0(3)
C29 N22 C25 117.9(4)
C29 N22 Cu2 124.9(3)
C25 N22 Cu2 117.1(3)
C3 N30 C35 122.2(4)
C3 N30 C30 121.6(4)
C35 N30 C30 113.0(3)
C34 N31 C30 118.7(4)
C34 N31 Cu3 123.9(4)
C30 N31 Cu3 117.4(3)
C35 N32 C39 117.5(5)
C35 N32 Cu3 117.8(3)
C39 N32 Cu3 124.6(4)
C4 N40 C40 123.9(3)
C4 N40 C45 119.2(3)
C40 N40 C45 114.4(3)
C40 N41 C44 119.2(4)
C40 N41 Cu1 118.1(3)
C44 N41 Cu1 122.6(3)
C45 N42 C49 118.3(4)
C45 N42 Cu1 117.9(3)
C49 N42 Cu1 123.2(3)
C5 N50 C50 121.0(3)
C5 N50 C55 122.2(3)
C50 N50 C55 112.1(3)
C50 N51 C54 118.0(4)
C50 N51 Cu2 116.0(3)
C54 N51 Cu2 125.4(3)
C55 N52 C59 117.7(4)
C55 N52 Cu2 117.4(3)
C59 N52 Cu2 124.8(3)
C6 N60 C65 120.8(3)
C6 N60 C60 121.2(3)
C65 N60 C60 113.8(3)
C60 N61 C64 117.4(4)
C60 N61 Cu3 117.2(3)
C64 N61 Cu3 125.4(3)
C65 N62 C69 117.9(4)
C65 N62 Cu3 117.3(3)
C69 N62 Cu3 124.7(3)
N3 C1 N1 126.6(4)
N3 C1 N10 116.5(4)
N1 C1 N10 116.9(4)
N1 C2 N2 126.5(4)
N1 C2 N20 118.1(4)
N2 C2 N20 115.4(4)
N2 C3 N3 126.6(4)
N2 C3 N30 116.7(4)
N3 C3 N30 116.7(4)
N6 C4 N4 127.4(3)
N6 C4 N40 116.7(3)
N4 C4 N40 115.9(4)
N5 C5 N4 127.6(4)
N5 C5 N50 116.0(3)
N4 C5 N50 116.3(4)
N5 C6 N6 127.1(4)
N5 C6 N60 115.5(3)
N6 C6 N60 117.4(3)
N11 C10 C11 123.9(4)
N11 C10 N10 113.2(4)
C11 C10 N10 122.4(4)
C10 C11 C12 117.3(5)
C13 C12 C11 119.1(5)
C14 C13 C12 119.1(5)
N11 C14 C13 122.8(5)
N12 C15 C16 124.5(4)
N12 C15 N10 113.6(4)
C16 C15 N10 121.3(4)
C15 C16 C17 117.8(4)
C16 C17 C18 118.3(4)
C19 C18 C17 119.8(4)
C18 C19 N12 122.7(4)
N21 C20 C21 123.7(4)
N21 C20 N20 115.5(4)
C21 C20 N20 120.4(4)
C20 C21 C22 115.8(5)
C23 C22 C21 121.3(5)
C22 C23 C24 119.1(5)
N21 C24 C23 121.3(5)
N22 C25 C26 122.5(4)
N22 C25 N20 114.3(4)
C26 C25 N20 123.0(4)
C27 C26 C25 118.5(5)
C26 C27 C28 119.5(5)
C29 C28 C27 119.3(5)
N22 C29 C28 122.2(5)
N31 C30 C31 122.8(5)
N31 C30 N30 115.1(4)
C31 C30 N30 122.0(4)
C32 C31 C30 118.3(5)
C33 C32 C31 118.7(5)
C32 C33 C34 120.1(5)
N31 C34 C33 121.2(5)
N32 C35 C36 122.7(4)
N32 C35 N30 115.1(4)
C36 C35 N30 122.0(4)
C37 C36 C35 119.9(5)
C36 C37 C38 118.3(5)
C39 C38 C37 118.9(5)
N32 C39 C38 122.7(5)
N41 C40 C41 122.9(4)
N41 C40 N40 114.7(3)
C41 C40 N40 122.2(4)
C42 C41 C40 117.1(4)
C41 C42 C43 120.9(4)
C42 C43 C44 118.4(4)
N41 C44 C43 121.3(4)
N42 C45 C46 123.0(4)
N42 C45 N40 115.0(4)
C46 C45 N40 121.9(4)
C47 C46 C45 117.9(4)
C46 C47 C48 120.4(4)
C49 C48 C47 117.9(4)
N42 C49 C48 122.5(4)
N51 C50 C51 123.2(4)
N51 C50 N50 114.8(4)
C51 C50 N50 121.7(4)
C52 C51 C50 118.4(4)
C51 C52 C53 119.1(5)
C54 C53 C52 118.7(4)
N51 C54 C53 122.6(4)
N52 C55 C56 124.4(4)
N52 C55 N50 112.8(3)
C56 C55 N50 122.2(4)
C55 C56 C57 117.1(4)
C58 C57 C56 119.4(4)
C57 C58 C59 119.2(4)
N52 C59 C58 122.1(4)
N61 C60 C61 123.2(4)
N61 C60 N60 113.9(4)
C61 C60 N60 122.4(4)
C60 C61 C62 118.6(4)
C61 C62 C63 118.2(5)
C64 C63 C62 119.2(5)
N61 C64 C63 123.2(5)
N62 C65 C66 123.2(4)
N62 C65 N60 115.0(3)
C66 C65 N60 121.3(4)
C65 C66 C67 118.0(4)
C66 C67 C68 118.5(4)
C69 C68 C67 119.4(4)
C68 C69 N62 122.8(5)
Cl10 C70 Cl9 111.3(3)
Cl11 C71 Cl12 110.4(3)
Cl13 C72 Cl14 111.9(5)
Cl15 C73 Cl16 111.1(5)
Cl17 C74 Cl18 111.7(6)

loop_
_geom_bond_atom_site_label_1
_geom_bond_atom_site_label_2
_geom_bond_distance
Cu1 N42 2.025(4)
Cu1 N41 2.031(3)
Cu1 N12 2.040(4)
Cu1 N11 2.044(4)
Cu1 Cl1 2.4067(11)
Cu2 N51 2.022(4)
Cu2 N22 2.033(4)
Cu2 N52 2.035(3)
Cu2 N21 2.037(4)
Cu2 Cl2 2.3818(12)
Cu3 N62 2.016(4)
Cu3 N31 2.027(4)
Cu3 N32 2.028(4)
Cu3 N61 2.036(4)
Cu3 Cl3 2.3986(14)
Cu4 Cl4 2.2376(13)
Cu4 Cl6 2.2457(12)
Cu4 Cl7 2.2482(13)
Cu4 Cl5 2.2612(13)
Cu1 Cu2 8.4146(7)
Cu1 Cu3 8.2916(7)
Cu2 Cu3 8.2706(8)
Cu1 Cl9 4.5691(15)
Cu1 Cl11 4.8002(15)
Cu2 Cl11 4.5879(14)
Cu2 Cl13 4.7241(18)
Cu3 Cl13 4.7370(18)
Cu3 Cl9 4.5967(14)
Cl9 C70 1.767(6)
Cl10 C70 1.745(6)
Cl11 C71 1.754(6)
Cl12 C71 1.760(6)
Cl13 C72 1.756(8)
Cl14 C72 1.765(8)
Cl15 C73 1.766(10)
Cl16 C73 1.771(10)
Cl17 C74 1.723(10)
Cl18 C74 1.781(11)
N1 C2 1.322(5)
N1 C1 1.323(5)
N2 C3 1.326(5)
N2 C2 1.351(6)
N3 C1 1.316(6)
N3 C3 1.345(5)
N4 C4 1.342(5)
N4 C5 1.344(5)
N5 C6 1.325(5)
N5 C5 1.334(5)
N6 C4 1.322(5)
N6 C6 1.330(5)
N10 C1 1.386(5)
N10 C10 1.428(6)
N10 C15 1.435(5)
N11 C10 1.338(5)
N11 C14 1.351(6)
N12 C15 1.324(5)
N12 C19 1.353(5)
N20 C2 1.379(6)
N20 C20 1.425(6)
N20 C25 1.433(6)
N21 C20 1.325(6)
N21 C24 1.354(6)
N22 C29 1.337(6)
N22 C25 1.349(6)
N30 C3 1.376(6)
N30 C35 1.430(5)
N30 C30 1.446(6)
N31 C34 1.333(7)
N31 C30 1.339(6)
N32 C35 1.330(6)
N32 C39 1.350(6)
N40 C4 1.396(5)
N40 C40 1.428(5)
N40 C45 1.438(5)
N41 C40 1.329(5)
N41 C44 1.336(6)
N42 C45 1.339(5)
N42 C49 1.339(5)
N50 C5 1.389(5)
N50 C50 1.429(5)
N50 C55 1.431(5)
N51 C50 1.327(5)
N51 C54 1.353(5)
N52 C55 1.326(5)
N52 C59 1.348(6)
N60 C6 1.394(5)
N60 C65 1.431(5)
N60 C60 1.439(6)
N61 C60 1.337(6)
N61 C64 1.345(6)
N62 C65 1.329(5)
N62 C69 1.359(6)
C10 C11 1.384(7)
C11 C12 1.403(7)
C12 C13 1.395(7)
C13 C14 1.366(7)
C15 C16 1.377(6)
C16 C17 1.384(6)
C17 C18 1.388(7)
C18 C19 1.352(6)
C20 C21 1.391(6)
C21 C22 1.403(8)
C22 C23 1.351(9)
C23 C24 1.382(8)
C25 C26 1.382(6)
C26 C27 1.362(7)
C27 C28 1.374(8)
C28 C29 1.372(8)
C30 C31 1.384(6)
C31 C32 1.381(8)
C32 C33 1.368(9)
C33 C34 1.388(7)
C35 C36 1.379(7)
C36 C37 1.345(8)
C37 C38 1.405(9)
C38 C39 1.360(8)
C40 C41 1.385(6)
C41 C42 1.365(6)
C42 C43 1.373(7)
C43 C44 1.383(7)
C45 C46 1.374(6)
C46 C47 1.358(6)
C47 C48 1.395(7)
C48 C49 1.364(7)
C50 C51 1.389(6)
C51 C52 1.361(6)
C52 C53 1.409(7)
C53 C54 1.358(7)
C55 C56 1.372(6)
C56 C57 1.412(6)
C57 C58 1.357(7)
C58 C59 1.388(6)
C60 C61 1.384(6)
C61 C62 1.386(6)
C62 C63 1.396(7)
C63 C64 1.363(7)
C65 C66 1.388(6)
C66 C67 1.388(6)
C67 C68 1.404(7)
C68 C69 1.343(7)
O1 C78 1.370(10)

loop_
_geom_hbond_atom_site_label_D
_geom_hbond_atom_site_label_H
_geom_hbond_atom_site_label_A
_geom_hbond_distance_DH
_geom_hbond_distance_HA
_geom_hbond_distance_DA
_geom_hbond_angle_DHA
O1 H1 Cl5 0.82 2.53 3.206(5) 140.0
